data_7111221
loop_
_publ_author_name
'Boyd, Derek R.'
'Sharma, Narain D.'
'Kennedy, Martina A.'
'Shepherd, Steven D.'
'Malone, John F.'
'Alves-Areias, Andr\'e'
'Holt, Robert'
'Allenmark, Stig G.'
'Lemurell (n\'ee Andersson), Malin A.'
'Dalton, Howard'
'Luckarift, Heather'

_publ_section_title
;
 Enzyme-catalysed oxygenation and deoxygenation routes to chiral
 thiosulfinates
;
_journal_issue 14
_journal_name_full 'Chemical Communications'
_journal_page_first 1452
_journal_paper_doi 10.1039/b203139f
_journal_year 2002
_chemical_formula_sum 'C8 H10 O2 S'
_chemical_formula_weight 170.22
_chemical_name_systematic
; 
? 
;
_space_group_IT_number 19
_symmetry_cell_setting orthorhombic
_symmetry_space_group_name_Hall 'P 2ac 2ab'
_symmetry_space_group_name_H-M 'P 21 21 21'
_atom_sites_solution_hydrogens difmap
_atom_sites_solution_primary direct
_atom_sites_solution_secondary difmap
_audit_creation_method SHELXL-97
_cell_angle_alpha 90.00
_cell_angle_beta 90.00
_cell_angle_gamma 90.00
_cell_formula_units_Z 4
_cell_length_a 4.7031(6)
_cell_length_b 7.2523(9)
_cell_length_c 22.561(3)
_cell_measurement_temperature 150(2)
_cell_volume 769.52(17)
_computing_cell_refinement 'Bruker SAINT'
_computing_data_collection 'Bruker SMART'
_computing_data_reduction 'Bruker SHELXTL'
_computing_molecular_graphics 'Bruker SHELXTL'
_computing_publication_material 'SHELXL-97 (Sheldrick 1997)'
_computing_structure_refinement 'SHELXL-97 (Sheldrick, 1997)'
_computing_structure_solution 'SHELXS-97 (Sheldrick, 1990)'
_diffrn_ambient_temperature 150(2)
_diffrn_measured_fraction_theta_full 0.941
_diffrn_measured_fraction_theta_max 0.941
_diffrn_measurement_device_type 'Bruker SMART CCD area detector'
_diffrn_measurement_method 'phi and omega scan'
_diffrn_radiation_monochromator graphite
_diffrn_radiation_source 'fine-focus sealed tube'
_diffrn_radiation_type MoK\a
_diffrn_radiation_wavelength 0.71073
_diffrn_reflns_av_R_equivalents 0.0992
_diffrn_reflns_av_sigmaI/netI 0.1194
_diffrn_reflns_limit_h_max 6
_diffrn_reflns_limit_h_min -6
_diffrn_reflns_limit_k_max 9
_diffrn_reflns_limit_k_min -9
_diffrn_reflns_limit_l_max 28
_diffrn_reflns_limit_l_min -29
_diffrn_reflns_number 8932
_diffrn_reflns_theta_full 28.67
_diffrn_reflns_theta_max 28.67
_diffrn_reflns_theta_min 1.81
_exptl_absorpt_coefficient_mu 0.361
_exptl_absorpt_correction_T_max 0.9928
_exptl_absorpt_correction_T_min 0.8689
_exptl_absorpt_correction_type semi-empirical
_exptl_absorpt_process_details 'Bruker SADABS'
_exptl_crystal_colour colourless
_exptl_crystal_density_diffrn 1.469
_exptl_crystal_density_method 'not measured'
_exptl_crystal_description needles
_exptl_crystal_F_000 360
_exptl_crystal_size_max 0.40
_exptl_crystal_size_mid 0.08
_exptl_crystal_size_min 0.02
_refine_diff_density_max 0.302
_refine_diff_density_min -0.346
_refine_diff_density_rms 0.072
_refine_ls_abs_structure_details 'Flack H D (1983), Acta Cryst. A39, 876-881'
_refine_ls_abs_structure_Flack -0.26(17)
_refine_ls_extinction_method none
_refine_ls_goodness_of_fit_ref 0.846
_refine_ls_hydrogen_treatment geom
_refine_ls_matrix_type full
_refine_ls_number_parameters 102
_refine_ls_number_reflns 1810
_refine_ls_number_restraints 0
_refine_ls_restrained_S_all 0.846
_refine_ls_R_factor_all 0.1014
_refine_ls_R_factor_gt 0.0522
_refine_ls_shift/su_max 0.367
_refine_ls_shift/su_mean 0.019
_refine_ls_structure_factor_coef Fsqd
_refine_ls_weighting_details 'calc w=1/[\s^2^(Fo^2^)+(0.0621P)^2^+0.0000P] where P=(Fo^2^+2Fc^2^)/3'
_refine_ls_weighting_scheme calc
_refine_ls_wR_factor_gt 0.1039
_refine_ls_wR_factor_ref 0.1250
_reflns_number_gt 1081
_reflns_number_total 1810
_reflns_threshold_expression >2sigma(I)
_cod_data_source_file b203139fsup1.cif
_cod_data_source_block 12
_cod_original_cell_volume 769.53(17)
_cod_original_sg_symbol_H-M 'P 2(1) 2(1) 2(1)'
_cod_database_code 7111221

loop_
_symmetry_equiv_pos_as_xyz
'x, y, z'
'-x+1/2, -y, z+1/2'
'-x, y+1/2, -z+1/2'
'x+1/2, -y+1/2, -z'

loop_
_atom_site_label
_atom_site_type_symbol
_atom_site_fract_x
_atom_site_fract_y
_atom_site_fract_z
_atom_site_U_iso_or_equiv
_atom_site_adp_type
_atom_site_occupancy
_atom_site_symmetry_multiplicity
_atom_site_calc_flag
_atom_site_refinement_flags
C1 C 0.6572(8) 0.3619(6) 0.95192(17) 0.0304(9) Uani 1 1 d .
H1 H 0.5954 0.4002 0.9901 0.036 Uiso 1 1 calc R
S2 S 0.5697(2) 0.15443(14) 0.92094(5) 0.0351(3) Uani 1 1 d .
C3 C 0.7555(9) 0.2041(5) 0.85816(17) 0.0281(9) Uani 1 1 d .
H3 H 0.7701 0.1233 0.8252 0.034 Uiso 1 1 calc R
C3A C 0.8807(8) 0.3732(5) 0.86078(15) 0.0243(8) Uani 1 1 d .
C4 C 1.0455(8) 0.4613(5) 0.81110(15) 0.0235(8) Uani 1 1 d .
H4 H 1.1772 0.3681 0.7934 0.028 Uiso 1 1 calc R
O4 O 0.8559(6) 0.5294(4) 0.76558(11) 0.0268(6) Uani 1 1 d .
H4A H 0.7862 0.4400 0.7469 0.040 Uiso 1 1 calc R
C5 C 1.2190(7) 0.6219(5) 0.83546(15) 0.0225(8) Uani 1 1 d .
H5 H 1.3684 0.5699 0.8622 0.027 Uiso 1 1 calc R
O5 O 1.3590(5) 0.7229(4) 0.78978(12) 0.0315(7) Uani 1 1 d .
H5A H 1.4922 0.6592 0.7758 0.047 Uiso 1 1 calc R
C6 C 1.0360(9) 0.7510(5) 0.87188(16) 0.0286(9) Uani 1 1 d .
H6A H 0.8664 0.7881 0.8487 0.034 Uiso 1 1 calc R
H6B H 1.1449 0.8636 0.8819 0.034 Uiso 1 1 calc R
C7 C 0.9435(9) 0.6528(5) 0.92877(16) 0.0314(8) Uani 1 1 d .
H7A H 1.1089 0.6406 0.9556 0.038 Uiso 1 1 calc R
H7B H 0.7976 0.7279 0.9492 0.038 Uiso 1 1 calc R
C7A C 0.8253(7) 0.4665(5) 0.91593(17) 0.0256(9) Uani 1 1 d .

loop_
_atom_site_aniso_label
_atom_site_aniso_U_11
_atom_site_aniso_U_22
_atom_site_aniso_U_33
_atom_site_aniso_U_23
_atom_site_aniso_U_13
_atom_site_aniso_U_12
C1 0.031(2) 0.037(2) 0.0233(19) 0.0010(19) -0.0031(16) 0.004(2)
S2 0.0379(6) 0.0349(6) 0.0326(5) 0.0076(5) 0.0001(5) -0.0070(5)
C3 0.035(2) 0.022(2) 0.027(2) 0.0039(16) -0.0002(18) -0.0009(18)
C3A 0.027(2) 0.024(2) 0.0221(18) 0.0007(16) -0.0008(16) 0.0013(17)
C4 0.026(2) 0.0203(19) 0.0244(19) 0.0022(15) -0.0025(17) 0.0031(18)
O4 0.0296(15) 0.0282(15) 0.0226(14) -0.0017(12) -0.0029(11) 0.0021(13)
C5 0.0172(18) 0.028(2) 0.0227(19) 0.0056(17) -0.0014(15) 0.0026(17)
O5 0.0274(16) 0.0302(15) 0.0370(16) 0.0120(13) 0.0056(12) 0.0011(12)
C6 0.032(2) 0.024(2) 0.030(2) -0.0054(17) -0.0042(18) 0.0003(19)
C7 0.037(2) 0.032(2) 0.0260(18) -0.0061(18) 0.0010(19) 0.003(2)
C7A 0.024(2) 0.0254(19) 0.027(2) 0.0032(18) -0.0040(17) 0.0051(16)

loop_
_atom_type_symbol
_atom_type_description
_atom_type_scat_dispersion_real
_atom_type_scat_dispersion_imag
_atom_type_scat_source
C C 0.0033 0.0016 'International Tables Vol C Tables 4.2.6.8 and 6.1.1.4'
H H 0.0000 0.0000 'International Tables Vol C Tables 4.2.6.8 and 6.1.1.4'
O O 0.0106 0.0060 'International Tables Vol C Tables 4.2.6.8 and 6.1.1.4'
S S 0.1246 0.1234 'International Tables Vol C Tables 4.2.6.8 and 6.1.1.4'

loop_
_geom_angle_atom_site_label_1
_geom_angle_atom_site_label_2
_geom_angle_atom_site_label_3
_geom_angle
C7A C1 S2 112.7(3)
C3 S2 C1 91.74(19)
C3A C3 S2 112.1(3)
C3 C3A C7A 112.5(3)
C3 C3A C4 124.9(3)
C7A C3A C4 122.5(3)
O4 C4 C3A 110.9(3)
O4 C4 C5 109.0(3)
C3A C4 C5 109.4(3)
O5 C5 C6 109.7(3)
O5 C5 C4 112.3(3)
C6 C5 C4 111.3(3)
C5 C6 C7 109.2(3)
C7A C7 C6 111.4(3)
C1 C7A C3A 111.0(3)
C1 C7A C7 127.2(4)
C3A C7A C7 121.8(3)

loop_
_geom_bond_atom_site_label_1
_geom_bond_atom_site_label_2
_geom_bond_distance
C1 C7A 1.364(5)
C1 S2 1.709(4)
S2 C3 1.703(4)
C3 C3A 1.362(5)
C3A C7A 1.440(5)
C3A C4 1.505(5)
C4 O4 1.447(4)
C4 C5 1.524(5)
C5 O5 1.426(4)
C5 C6 1.514(5)
C6 C7 1.531(5)
C7 C7A 1.489(5)

loop_
_geom_torsion_atom_site_label_1
_geom_torsion_atom_site_label_2
_geom_torsion_atom_site_label_3
_geom_torsion_atom_site_label_4
_geom_torsion
C7A C1 S2 C3 -0.5(3)
C1 S2 C3 C3A 0.1(3)
S2 C3 C3A C7A 0.3(4)
S2 C3 C3A C4 -176.4(3)
C3 C3A C4 O4 75.3(4)
C7A C3A C4 O4 -101.0(4)
C3 C3A C4 C5 -164.5(3)
C7A C3A C4 C5 19.2(5)
O4 C4 C5 O5 -53.0(4)
C3A C4 C5 O5 -174.3(3)
O4 C4 C5 C6 70.5(4)
C3A C4 C5 C6 -50.8(4)
O5 C5 C6 C7 -166.8(3)
C4 C5 C6 C7 68.3(4)
C5 C6 C7 C7A -49.2(4)
S2 C1 C7A C3A 0.7(4)
S2 C1 C7A C7 -179.3(3)
C3 C3A C7A C1 -0.6(5)
C4 C3A C7A C1 176.1(3)
C3 C3A C7A C7 179.4(3)
C4 C3A C7A C7 -3.8(5)
C6 C7 C7A C1 -161.2(4)
C6 C7 C7A C3A 18.7(5)
